data_7243871
loop_
_publ_author_name
'Wu, Yan-Fang'
'Hu, Zhao-Bo'
'Quan, Lixia'
'Jing, Leina'
'Zhang, Jinlei'
'Chen, Zilu'

_publ_section_title
;
 Single-molecule magnet achieved through topological tuning with sodium
 ions
;
_journal_issue 48
_journal_name_full CrystEngComm
_journal_page_first 8490
_journal_page_last 8497
_journal_paper_doi 10.1039/D1CE01382C
_journal_volume 23
_journal_year 2021
_chemical_formula_moiety 'C66 H56 Mn6 N12 Na3 O38, (H O), 2(C2 H6 O), 6(H2 O)'
_chemical_formula_sum 'C70 H81 Mn6 N12 Na3 O47'
_chemical_formula_weight 2241.07
_space_group_crystal_system trigonal
_space_group_IT_number 148
_space_group_name_Hall '-R 3'
_space_group_name_H-M_alt 'R -3 :H'
_atom_sites_solution_hydrogens mixed
_audit_creation_method SHELXL-2014/7
_audit_update_record
;
2019-12-02 deposited with the CCDC.	2021-11-08 downloaded from the CCDC.
;
_cell_angle_alpha 90
_cell_angle_beta 90
_cell_angle_gamma 120
_cell_formula_units_Z 3
_cell_length_a 16.9618(10)
_cell_length_b 16.9618(10)
_cell_length_c 28.201(3)
_cell_measurement_reflns_used 9968
_cell_measurement_temperature 153(2)
_cell_measurement_theta_max 26.40
_cell_measurement_theta_min 2.40
_cell_volume 7026.5(9)
_computing_cell_refinement 'Bruker SAINT'
_computing_data_collection 'Bruker APEX2'
_computing_data_reduction 'Bruker SAINT'
_computing_molecular_graphics 'Bruker SHELXTL'
_computing_publication_material 'Bruker SHELXTL'
_computing_structure_refinement 'SHELXL-2014/7 (Sheldrick, 2014)'
_computing_structure_solution 'SHELXS-97 (Sheldrick, 2008)'
_diffrn_ambient_temperature 153(2)
_diffrn_measured_fraction_theta_full 0.982
_diffrn_measured_fraction_theta_max 0.982
_diffrn_measurement_device_type 'Bruker APEX-II CCD'
_diffrn_measurement_method '\f and \w scans'
_diffrn_radiation_type MoK\a
_diffrn_radiation_wavelength 0.71073
_diffrn_reflns_av_R_equivalents 0.0267
_diffrn_reflns_av_unetI/netI 0.0141
_diffrn_reflns_Laue_measured_fraction_full 0.982
_diffrn_reflns_Laue_measured_fraction_max 0.982
_diffrn_reflns_limit_h_max 20
_diffrn_reflns_limit_h_min -20
_diffrn_reflns_limit_k_max 20
_diffrn_reflns_limit_k_min -20
_diffrn_reflns_limit_l_max 33
_diffrn_reflns_limit_l_min -33
_diffrn_reflns_number 23530
_diffrn_reflns_point_group_measured_fraction_full 0.982
_diffrn_reflns_point_group_measured_fraction_max 0.982
_diffrn_reflns_theta_full 25.007
_diffrn_reflns_theta_max 25.007
_diffrn_reflns_theta_min 2.002
_diffrn_source 'fine-focus sealed tube'
_exptl_absorpt_coefficient_mu 0.900
_exptl_absorpt_correction_T_max 0.850
_exptl_absorpt_correction_T_min 0.780
_exptl_absorpt_correction_type multi-scan
_exptl_absorpt_process_details 'SADABS (Bruker, 1998)'
_exptl_crystal_colour black
_exptl_crystal_density_diffrn 1.589
_exptl_crystal_description block
_exptl_crystal_F_000 3432
_exptl_crystal_size_max 0.280
_exptl_crystal_size_mid 0.230
_exptl_crystal_size_min 0.180
_refine_diff_density_max 0.493
_refine_diff_density_min -0.671
_refine_diff_density_rms 0.065
_refine_ls_extinction_method none
_refine_ls_goodness_of_fit_ref 1.057
_refine_ls_hydrogen_treatment constr
_refine_ls_matrix_type full
_refine_ls_number_parameters 225
_refine_ls_number_reflns 2710
_refine_ls_number_restraints 2
_refine_ls_restrained_S_all 1.099
_refine_ls_R_factor_all 0.0355
_refine_ls_R_factor_gt 0.0314
_refine_ls_shift/su_max 0.001
_refine_ls_shift/su_mean 0.000
_refine_ls_structure_factor_coef Fsqd
_refine_ls_weighting_details 'w=1/[\s^2^(Fo^2^)+(0.0518P)^2^+16.3274P] where P=(Fo^2^+2Fc^2^)/3'
_refine_ls_weighting_scheme calc
_refine_ls_wR_factor_gt 0.0834
_refine_ls_wR_factor_ref 0.0881
_reflns_Friedel_coverage 0.000
_reflns_number_gt 2450
_reflns_number_total 2710
_reflns_threshold_expression 'I > 2\s(I)'
_cod_data_source_file d1ce01382c2.cif
_cod_data_source_block CCDC1888017
_cod_depositor_comments 'Adding full bibliography for 7243871--7243873.cif.'
_cod_original_cell_volume 7026.6(11)
_cod_database_code 7243871
_shelx_shelxl_version_number 2014/7
_shelx_space_group_comment
;
The symmetry employed for this shelxl refinement is uniquely defined
by the following loop, which should always be used as a source of
symmetry information in preference to the above space-group names.
They are only intended as comments.
;
_shelx_estimated_absorpt_t_min 0.787
_shelx_estimated_absorpt_t_max 0.855

loop_
_space_group_symop_operation_xyz
'x, y, z'
'-y, x-y, z'
'-x+y, -x, z'
'x+2/3, y+1/3, z+1/3'
'-y+2/3, x-y+1/3, z+1/3'
'-x+y+2/3, -x+1/3, z+1/3'
'x+1/3, y+2/3, z+2/3'
'-y+1/3, x-y+2/3, z+2/3'
'-x+y+1/3, -x+2/3, z+2/3'
'-x, -y, -z'
'y, -x+y, -z'
'x-y, x, -z'
'-x+2/3, -y+1/3, -z+1/3'
'y+2/3, -x+y+1/3, -z+1/3'
'x-y+2/3, x+1/3, -z+1/3'
'-x+1/3, -y+2/3, -z+2/3'
'y+1/3, -x+y+2/3, -z+2/3'
'x-y+1/3, x+2/3, -z+2/3'

loop_
_atom_site_label
_atom_site_type_symbol
_atom_site_fract_x
_atom_site_fract_y
_atom_site_fract_z
_atom_site_U_iso_or_equiv
_atom_site_adp_type
_atom_site_occupancy
_atom_site_site_symmetry_order
_atom_site_calc_flag
_atom_site_refinement_flags_posn
_atom_site_refinement_flags_adp
_atom_site_refinement_flags_occupancy
_atom_site_disorder_assembly
_atom_site_disorder_group
Mn1 Mn 0.62940(2) 0.41986(2) 0.05694(2) 0.01602(13) Uani 1 1 d . . . . .
Na1 Na 0.5000 0.5000 0.0000 0.0237(3) Uani 1 2 d S . P . .
O1 O 0.6667 0.3333 0.04660(8) 0.0161(5) Uani 1 3 d S T P . .
H1 H 0.6667 0.3333 0.0162 0.019 Uiso 1 3 d R U P . .
O2 O 0.60656(14) 0.62649(14) 0.20324(6) 0.0451(5) Uani 1 1 d . . . . .
O3 O 0.58874(10) 0.50517(10) 0.06952(5) 0.0221(3) Uani 1 1 d . . . . .
N1 N 0.58823(12) 0.54311(12) 0.11141(6) 0.0232(4) Uani 1 1 d . . . . .
O4 O 0.79637(10) 0.46595(10) 0.10780(5) 0.0233(3) Uani 1 1 d . . . . .
N2 N 0.72556(11) 0.47853(11) 0.10764(6) 0.0191(4) Uani 1 1 d . . . . .
C1 C 0.65355(16) 0.59492(16) 0.18979(8) 0.0298(5) Uani 1 1 d . . . . .
C2 C 0.64481(15) 0.54767(14) 0.14346(7) 0.0235(4) Uani 1 1 d . . . . .
C3 C 0.71524(14) 0.52239(14) 0.14264(7) 0.0209(4) Uani 1 1 d . . . . .
C4 C 0.76728(15) 0.55397(14) 0.18681(8) 0.0247(5) Uani 1 1 d . . . . .
C5 C 0.84075(16) 0.54674(17) 0.20289(9) 0.0328(5) Uani 1 1 d . . . . .
H5 H 0.8671 0.5195 0.1840 0.039 Uiso 1 1 calc R U . . .
C6 C 0.87423(18) 0.58094(19) 0.24770(10) 0.0421(6) Uani 1 1 d . . . . .
H6 H 0.9239 0.5759 0.2597 0.051 Uiso 1 1 calc R U . . .
C7 C 0.8379(2) 0.62217(19) 0.27559(10) 0.0445(7) Uani 1 1 d . . . . .
H7 H 0.8629 0.6447 0.3061 0.053 Uiso 1 1 calc R U . . .
C8 C 0.76572(18) 0.63083(18) 0.25939(9) 0.0385(6) Uani 1 1 d . . . . .
H8 H 0.7412 0.6601 0.2781 0.046 Uiso 1 1 calc R U . . .
C9 C 0.72996(16) 0.59560(15) 0.21505(8) 0.0289(5) Uani 1 1 d . . . . .
O5 O 0.53868(9) 0.37605(9) 0.00439(5) 0.0214(3) Uani 1 1 d . . . . .
O6 O 0.49349(9) 0.22720(9) 0.00387(5) 0.0213(3) Uani 1 1 d . . . . .
C10 C 0.49341(14) 0.29554(14) -0.01232(8) 0.0233(4) Uani 1 1 d . . . . .
C11 C 0.4346(3) 0.2838(2) -0.05380(14) 0.0751(13) Uani 1 1 d . . . . .
H11A H 0.3866 0.2199 -0.0562 0.113 Uiso 1 1 calc R U . . .
H11B H 0.4715 0.3017 -0.0828 0.113 Uiso 1 1 calc R U . . .
H11C H 0.4070 0.3221 -0.0498 0.113 Uiso 1 1 calc R U . . .
O7 O 0.35921(12) 0.41200(12) 0.03490(6) 0.0387(4) Uani 1 1 d . . . . .
H71 H 0.3446 0.3971 0.0636 0.058 Uiso 1 1 d R U . . .
H72 H 0.3294 0.4360 0.0235 0.058 Uiso 1 1 d R U . . .
O8 O 0.5292(3) 0.7497(2) 0.19081(17) 0.1334(16) Uani 1 1 d . . . . .
H81 H 0.5848 0.7748 0.1827 0.200 Uiso 1 1 d R U . . .
H82 H 0.5045 0.7792 0.1798 0.200 Uiso 1 1 d R U . . .
O9 O 0.6667 0.3333 -0.0749(3) 0.175(4) Uani 1 3 d DS T P . .
C12 C 0.6667 0.3333 -0.1244(4) 0.146(5) Uani 1 3 d DS T P . .
C13 C 0.5809(5) 0.2924(5) -0.1443(3) 0.0348(16) Uani 0.3333 1 d D . P . .
O11 O 0.735(2) 0.3587(17) 0.3091(9) 0.167(15) Uani 0.1667 1 d . . P . .
H11 H 0.6954 0.3484 0.3312 0.250 Uiso 0.1667 1 d R U P . .

loop_
_atom_site_aniso_label
_atom_site_aniso_U_11
_atom_site_aniso_U_22
_atom_site_aniso_U_33
_atom_site_aniso_U_23
_atom_site_aniso_U_13
_atom_site_aniso_U_12
Mn1 0.01704(18) 0.01566(18) 0.01684(19) 0.00067(11) 0.00086(11) 0.00928(13)
Na1 0.0241(6) 0.0251(6) 0.0255(6) 0.0047(5) 0.0010(5) 0.0150(5)
O1 0.0158(7) 0.0158(7) 0.0166(11) 0.000 0.000 0.0079(3)
O2 0.0578(12) 0.0645(13) 0.0336(9) -0.0144(9) -0.0001(8) 0.0461(11)
O3 0.0272(8) 0.0236(7) 0.0207(7) -0.0006(6) 0.0007(6) 0.0166(6)
N1 0.0294(10) 0.0228(9) 0.0217(9) 0.0003(7) 0.0049(7) 0.0163(8)
O4 0.0202(7) 0.0273(8) 0.0261(8) -0.0081(6) -0.0026(6) 0.0147(6)
N2 0.0202(8) 0.0186(8) 0.0203(8) 0.0006(7) 0.0019(7) 0.0110(7)
C1 0.0373(13) 0.0333(12) 0.0235(11) -0.0020(9) 0.0057(9) 0.0211(11)
C2 0.0283(11) 0.0226(10) 0.0229(10) 0.0008(8) 0.0051(9) 0.0151(9)
C3 0.0233(10) 0.0190(10) 0.0195(10) 0.0006(8) 0.0028(8) 0.0099(8)
C4 0.0261(11) 0.0207(10) 0.0239(11) -0.0021(8) 0.0026(8) 0.0090(9)
C5 0.0308(12) 0.0329(13) 0.0339(13) -0.0095(10) -0.0048(10) 0.0153(10)
C6 0.0366(14) 0.0470(15) 0.0427(15) -0.0152(12) -0.0135(11) 0.0209(12)
C7 0.0480(16) 0.0474(16) 0.0345(13) -0.0196(12) -0.0150(12) 0.0212(13)
C8 0.0450(15) 0.0396(14) 0.0307(13) -0.0121(11) -0.0023(11) 0.0209(12)
C9 0.0340(12) 0.0265(11) 0.0252(11) -0.0031(9) 0.0028(9) 0.0145(10)
O5 0.0202(7) 0.0203(7) 0.0250(7) 0.0014(6) -0.0024(6) 0.0112(6)
O6 0.0212(7) 0.0193(7) 0.0234(7) -0.0002(6) -0.0046(6) 0.0102(6)
C10 0.0190(10) 0.0217(10) 0.0281(11) 0.0010(9) -0.0042(8) 0.0095(9)
C11 0.095(3) 0.0337(15) 0.087(3) -0.0094(16) -0.072(2) 0.0256(17)
O7 0.0369(9) 0.0479(10) 0.0395(10) 0.0234(8) 0.0118(7) 0.0273(8)
O8 0.096(3) 0.075(2) 0.211(5) -0.014(2) -0.061(3) 0.0289(19)
O9 0.194(6) 0.194(6) 0.137(7) 0.000 0.000 0.097(3)
C12 0.165(8) 0.165(8) 0.107(8) 0.000 0.000 0.083(4)
C13 0.032(4) 0.039(4) 0.036(4) -0.006(3) -0.010(3) 0.020(3)
O11 0.26(3) 0.16(2) 0.19(2) 0.14(2) 0.18(2) 0.19(3)

loop_
_atom_type_symbol
_atom_type_description
_atom_type_scat_dispersion_real
_atom_type_scat_dispersion_imag
_atom_type_scat_source
C C 0.0033 0.0016 'International Tables Vol C Tables 4.2.6.8 and 6.1.1.4'
H H 0.0000 0.0000 'International Tables Vol C Tables 4.2.6.8 and 6.1.1.4'
N N 0.0061 0.0033 'International Tables Vol C Tables 4.2.6.8 and 6.1.1.4'
O O 0.0106 0.0060 'International Tables Vol C Tables 4.2.6.8 and 6.1.1.4'
Mn Mn 0.3368 0.7283 'International Tables Vol C Tables 4.2.6.8 and 6.1.1.4'
Na Na 0.0362 0.0249 'International Tables Vol C Tables 4.2.6.8 and 6.1.1.4'

loop_
_geom_angle_atom_site_label_1
_geom_angle_atom_site_label_2
_geom_angle_atom_site_label_3
_geom_angle
_geom_angle_site_symmetry_1
_geom_angle_site_symmetry_3
_geom_angle_publ_flag
O1 Mn1 O3 177.79(7) . . ?
O1 Mn1 O5 95.25(7) . . ?
O3 Mn1 O5 85.24(6) . . ?
O1 Mn1 N2 89.47(7) . . ?
O3 Mn1 N2 90.22(6) . . ?
O5 Mn1 N2 173.55(6) . . ?
O1 Mn1 O4 88.88(6) . 2_655 ?
O3 Mn1 O4 88.94(6) . 2_655 ?
O5 Mn1 O4 93.75(6) . 2_655 ?
N2 Mn1 O4 90.74(6) . 2_655 ?
O1 Mn1 O6 86.83(6) . 3_665 ?
O3 Mn1 O6 95.34(6) . 3_665 ?
O5 Mn1 O6 87.52(6) . 3_665 ?
N2 Mn1 O6 88.35(6) . 3_665 ?
O4 Mn1 O6 175.62(5) 2_655 3_665 ?
O1 Mn1 Mn1 31.171(18) . 3_665 ?
O3 Mn1 Mn1 149.62(5) . 3_665 ?
O5 Mn1 Mn1 119.90(4) . 3_665 ?
N2 Mn1 Mn1 63.14(5) . 3_665 ?
O4 Mn1 Mn1 104.79(4) 2_655 3_665 ?
O6 Mn1 Mn1 71.00(4) 3_665 3_665 ?
O1 Mn1 Mn1 31.170(18) . 2_655 ?
O3 Mn1 Mn1 147.05(5) . 2_655 ?
O5 Mn1 Mn1 82.14(4) . 2_655 ?
N2 Mn1 Mn1 104.09(5) . 2_655 ?
O4 Mn1 Mn1 61.82(4) 2_655 2_655 ?
O6 Mn1 Mn1 114.29(4) 3_665 2_655 ?
Mn1 Mn1 Mn1 60.0 3_665 2_655 ?
O1 Mn1 Na1 138.61(6) . . ?
O3 Mn1 Na1 42.33(4) . . ?
O5 Mn1 Na1 44.42(4) . . ?
N2 Mn1 Na1 130.04(5) . . ?
O4 Mn1 Na1 100.70(4) 2_655 . ?
O6 Mn1 Na1 83.13(4) 3_665 . ?
Mn1 Mn1 Na1 151.231(7) 3_665 . ?
Mn1 Mn1 Na1 124.267(11) 2_655 . ?
O7 Na1 O7 180.0 . 10_665 ?
O7 Na1 O3 95.77(5) . . ?
O7 Na1 O3 84.24(5) 10_665 . ?
O7 Na1 O3 84.24(5) . 10_665 ?
O7 Na1 O3 95.76(5) 10_665 10_665 ?
O3 Na1 O3 180.0 . 10_665 ?
O7 Na1 O5 86.75(5) . 10_665 ?
O7 Na1 O5 93.25(5) 10_665 10_665 ?
O3 Na1 O5 115.17(5) . 10_665 ?
O3 Na1 O5 64.83(5) 10_665 10_665 ?
O7 Na1 O5 93.25(5) . . ?
O7 Na1 O5 86.75(5) 10_665 . ?
O3 Na1 O5 64.84(5) . . ?
O3 Na1 O5 115.16(5) 10_665 . ?
O5 Na1 O5 180.0 10_665 . ?
O7 Na1 Mn1 101.55(4) . . ?
O7 Na1 Mn1 78.45(4) 10_665 . ?
O3 Na1 Mn1 31.94(3) . . ?
O3 Na1 Mn1 148.06(3) 10_665 . ?
O5 Na1 Mn1 146.06(3) 10_665 . ?
O5 Na1 Mn1 33.94(3) . . ?
O7 Na1 Mn1 78.45(4) . 10_665 ?
O7 Na1 Mn1 101.55(4) 10_665 10_665 ?
O3 Na1 Mn1 148.06(3) . 10_665 ?
O3 Na1 Mn1 31.94(3) 10_665 10_665 ?
O5 Na1 Mn1 33.94(3) 10_665 10_665 ?
O5 Na1 Mn1 146.06(3) . 10_665 ?
Mn1 Na1 Mn1 180.0 . 10_665 ?
O7 Na1 H72 18.7 . . ?
O7 Na1 H72 161.3 10_665 . ?
O3 Na1 H72 110.1 . . ?
O3 Na1 H72 69.9 10_665 . ?
O5 Na1 H72 70.2 10_665 . ?
O5 Na1 H72 109.8 . . ?
Mn1 Na1 H72 120.1 . . ?
Mn1 Na1 H72 59.9 10_665 . ?
Mn1 O1 Mn1 117.66(4) 3_665 2_655 ?
Mn1 O1 Mn1 117.66(4) 3_665 . ?
Mn1 O1 Mn1 117.66(4) 2_655 . ?
Mn1 O1 H1 98.9 3_665 . ?
Mn1 O1 H1 98.9 2_655 . ?
Mn1 O1 H1 98.9 . . ?
N1 O3 Mn1 127.72(12) . . ?
N1 O3 Na1 124.68(11) . . ?
Mn1 O3 Na1 105.73(6) . . ?
C2 N1 O3 117.38(17) . . ?
N2 O4 Mn1 114.83(11) . 3_665 ?
C3 N2 O4 118.93(17) . . ?
C3 N2 Mn1 120.90(14) . . ?
O4 N2 Mn1 119.92(12) . . ?
O2 C1 C9 127.6(2) . . ?
O2 C1 C2 126.3(2) . . ?
C9 C1 C2 106.06(18) . . ?
N1 C2 C3 131.67(19) . . ?
N1 C2 C1 120.86(19) . . ?
C3 C2 C1 107.11(18) . . ?
N2 C3 C2 123.05(19) . . ?
N2 C3 C4 128.77(19) . . ?
C2 C3 C4 108.17(17) . . ?
C5 C4 C9 120.5(2) . . ?
C5 C4 C3 130.5(2) . . ?
C9 C4 C3 108.95(19) . . ?
C4 C5 C6 117.3(2) . . ?
C4 C5 H5 121.4 . . ?
C6 C5 H5 121.4 . . ?
C7 C6 C5 122.4(3) . . ?
C7 C6 H6 118.8 . . ?
C5 C6 H6 118.8 . . ?
C8 C7 C6 120.5(2) . . ?
C8 C7 H7 119.8 . . ?
C6 C7 H7 119.8 . . ?
C7 C8 C9 118.1(2) . . ?
C7 C8 H8 120.9 . . ?
C9 C8 H8 120.9 . . ?
C8 C9 C4 121.1(2) . . ?
C8 C9 C1 129.2(2) . . ?
C4 C9 C1 109.68(19) . . ?
C10 O5 Mn1 127.81(13) . . ?
C10 O5 Na1 127.69(12) . . ?
Mn1 O5 Na1 101.64(6) . . ?
C10 O6 Mn1 132.92(13) . 2_655 ?
O6 C10 O5 125.45(19) . . ?
O6 C10 C11 118.5(2) . . ?
O5 C10 C11 116.0(2) . . ?
C10 C11 H11A 109.5 . . ?
C10 C11 H11B 109.5 . . ?
H11A C11 H11B 109.5 . . ?
C10 C11 H11C 109.5 . . ?
H11A C11 H11C 109.5 . . ?
H11B C11 H11C 109.5 . . ?
Na1 O7 H71 130.8 . . ?
Na1 O7 H72 101.5 . . ?
H71 O7 H72 110.2 . . ?
H81 O8 H82 110.8 . . ?
C13 C12 C13 104.6(6) 2_655 3_665 ?
C13 C12 C13 104.6(6) 2_655 . ?
C13 C12 C13 104.6(6) 3_665 . ?
C13 C12 O9 114.0(5) 2_655 . ?
C13 C12 O9 114.0(5) 3_665 . ?
C13 C12 O9 114.0(5) . . ?
C12 C13 C13 88.0(4) . 17_554 ?
C12 C13 C13 88.0(4) . 18_544 ?
C13 C13 C13 75.4(5) 17_554 18_544 ?
O11 O11 O11 62(3) 17 18_545 ?
O11 O11 O11 90.000(5) 17 2_655 ?
O11 O11 O11 59.0(13) 18_545 2_655 ?
O11 O11 O11 59.0(13) 17 3_665 ?
O11 O11 O11 89.998(10) 18_545 3_665 ?
O11 O11 O11 60.002(1) 2_655 3_665 ?
O11 O11 H11 42.1 17 . ?
O11 O11 H11 34.2 18_545 . ?
O11 O11 H11 50.4 2_655 . ?
O11 O11 H11 56.4 3_665 . ?

loop_
_geom_bond_atom_site_label_1
_geom_bond_atom_site_label_2
_geom_bond_distance
_geom_bond_site_symmetry_2
_geom_bond_publ_flag
Mn1 O1 1.8884(5) . ?
Mn1 O3 1.9219(14) . ?
Mn1 O5 1.9932(14) . ?
Mn1 N2 2.0179(17) . ?
Mn1 O4 2.1261(14) 2_655 ?
Mn1 O6 2.2205(14) 3_665 ?
Mn1 Mn1 3.2315(5) 3_665 ?
Mn1 Mn1 3.2315(5) 2_655 ?
Mn1 Na1 3.4969(3) . ?
Na1 O7 2.3098(17) . ?
Na1 O7 2.3098(17) 10_665 ?
Na1 O3 2.4463(14) . ?
Na1 O3 2.4464(14) 10_665 ?
Na1 O5 2.4990(14) 10_665 ?
Na1 O5 2.4991(14) . ?
Na1 Mn1 3.4969(3) 10_665 ?
Na1 H72 2.6180 . ?
O1 Mn1 1.8884(5) 3_665 ?
O1 Mn1 1.8884(5) 2_655 ?
O1 H1 0.8576 . ?
O2 C1 1.222(3) . ?
O3 N1 1.347(2) . ?
N1 C2 1.292(3) . ?
O4 N2 1.321(2) . ?
O4 Mn1 2.1261(14) 3_665 ?
N2 C3 1.299(3) . ?
C1 C9 1.474(3) . ?
C1 C2 1.501(3) . ?
C2 C3 1.457(3) . ?
C3 C4 1.465(3) . ?
C4 C5 1.388(3) . ?
C4 C9 1.407(3) . ?
C5 C6 1.388(4) . ?
C5 H5 0.9500 . ?
C6 C7 1.384(4) . ?
C6 H6 0.9500 . ?
C7 C8 1.383(4) . ?
C7 H7 0.9500 . ?
C8 C9 1.388(3) . ?
C8 H8 0.9500 . ?
O5 C10 1.276(3) . ?
O6 C10 1.247(3) . ?
O6 Mn1 2.2205(14) 2_655 ?
C10 C11 1.485(3) . ?
C11 H11A 0.9800 . ?
C11 H11B 0.9800 . ?
C11 H11C 0.9800 . ?
O7 H71 0.8458 . ?
O7 H72 0.8545 . ?
O8 H81 0.8488 . ?
O8 H82 0.8542 . ?
O9 C12 1.396(8) . ?
C12 C13 1.379(6) 2_655 ?
C12 C13 1.379(6) 3_665 ?
C12 C13 1.379(6) . ?
C13 C13 1.784(12) 17_554 ?
C13 C13 1.785(12) 18_544 ?
O11 O11 1.70(3) 17 ?
O11 O11 1.70(3) 18_545 ?
O11 O11 1.75(5) 2_655 ?
O11 O11 1.75(5) 3_665 ?
O11 H11 0.8629 . ?

loop_
_geom_hbond_atom_site_label_D
_geom_hbond_atom_site_label_H
_geom_hbond_atom_site_label_A
_geom_hbond_distance_DH
_geom_hbond_distance_HA
_geom_hbond_distance_DA
_geom_hbond_angle_DHA
_geom_hbond_site_symmetry_A
O1 H1 O9 0.86 2.57 3.427(10) 180.0 .
O7 H71 O2 0.85 2.05 2.888(2) 173.0 14_455
O8 H81 N1 0.85 2.59 3.135(4) 123.2 15
O8 H82 O8 0.85 2.34 3.193(4) 173.9 15
O11 H11 O11 0.86 1.61 2.44(4) 159.8 16_655
O11 H11 O11 0.86 1.10 1.70(3) 119.7 18_545

loop_
_geom_torsion_atom_site_label_1
_geom_torsion_atom_site_label_2
_geom_torsion_atom_site_label_3
_geom_torsion_atom_site_label_4
_geom_torsion
_geom_torsion_site_symmetry_1
_geom_torsion_site_symmetry_2
_geom_torsion_site_symmetry_3
_geom_torsion_site_symmetry_4
_geom_torsion_publ_flag
O5 Mn1 O1 Mn1 144.62(11) . . . 3_665 ?
N2 Mn1 O1 Mn1 -30.96(12) . . . 3_665 ?
O4 Mn1 O1 Mn1 -121.71(12) 2_655 . . 3_665 ?
O6 Mn1 O1 Mn1 57.41(11) 3_665 . . 3_665 ?
Mn1 Mn1 O1 Mn1 -150.0(2) 2_655 . . 3_665 ?
Na1 Mn1 O1 Mn1 133.29(7) . . . 3_665 ?
O5 Mn1 O1 Mn1 -65.34(12) . . . 2_655 ?
N2 Mn1 O1 Mn1 119.07(12) . . . 2_655 ?
O4 Mn1 O1 Mn1 28.32(12) 2_655 . . 2_655 ?
O6 Mn1 O1 Mn1 -152.55(12) 3_665 . . 2_655 ?
Mn1 Mn1 O1 Mn1 150.0(2) 3_665 . . 2_655 ?
Na1 Mn1 O1 Mn1 -76.68(15) . . . 2_655 ?
Mn1 O3 N1 C2 23.8(2) . . . . ?
Na1 O3 N1 C2 -174.02(14) . . . . ?
Mn1 O4 N2 C3 167.71(14) 3_665 . . . ?
Mn1 O4 N2 Mn1 -6.52(17) 3_665 . . . ?
O3 N1 C2 C3 3.3(3) . . . . ?
O3 N1 C2 C1 175.52(18) . . . . ?
O2 C1 C2 N1 5.6(4) . . . . ?
C9 C1 C2 N1 -174.1(2) . . . . ?
O2 C1 C2 C3 179.5(2) . . . . ?
C9 C1 C2 C3 -0.1(2) . . . . ?
O4 N2 C3 C2 173.67(18) . . . . ?
Mn1 N2 C3 C2 -12.2(3) . . . . ?
O4 N2 C3 C4 -7.0(3) . . . . ?
Mn1 N2 C3 C4 167.15(17) . . . . ?
N1 C2 C3 N2 -8.3(4) . . . . ?
C1 C2 C3 N2 178.66(19) . . . . ?
N1 C2 C3 C4 172.3(2) . . . . ?
C1 C2 C3 C4 -0.8(2) . . . . ?
N2 C3 C4 C5 0.7(4) . . . . ?
C2 C3 C4 C5 -179.9(2) . . . . ?
N2 C3 C4 C9 -178.0(2) . . . . ?
C2 C3 C4 C9 1.4(2) . . . . ?
C9 C4 C5 C6 0.8(4) . . . . ?
C3 C4 C5 C6 -177.7(2) . . . . ?
C4 C5 C6 C7 -1.0(4) . . . . ?
C5 C6 C7 C8 0.0(5) . . . . ?
C6 C7 C8 C9 1.2(4) . . . . ?
C7 C8 C9 C4 -1.4(4) . . . . ?
C7 C8 C9 C1 179.4(3) . . . . ?
C5 C4 C9 C8 0.4(4) . . . . ?
C3 C4 C9 C8 179.2(2) . . . . ?
C5 C4 C9 C1 179.7(2) . . . . ?
C3 C4 C9 C1 -1.5(3) . . . . ?
O2 C1 C9 C8 0.6(4) . . . . ?
C2 C1 C9 C8 -179.8(2) . . . . ?
O2 C1 C9 C4 -178.7(2) . . . . ?
C2 C1 C9 C4 1.0(3) . . . . ?
Mn1 O6 C10 O5 -11.6(3) 2_655 . . . ?
Mn1 O6 C10 C11 170.0(2) 2_655 . . . ?
Mn1 O5 C10 O6 5.3(3) . . . . ?
Na1 O5 C10 O6 -151.92(16) . . . . ?
Mn1 O5 C10 C11 -176.2(2) . . . . ?
Na1 O5 C10 C11 26.5(3) . . . . ?
C13 C12 C13 C13 -92.6(5) 2_655 . . 17_554 ?
C13 C12 C13 C13 17.2(7) 3_665 . . 17_554 ?
O9 C12 C13 C13 142.3(3) . . . 17_554 ?
C13 C12 C13 C13 -17.2(7) 2_655 . . 18_544 ?
C13 C12 C13 C13 92.6(5) 3_665 . . 18_544 ?
O9 C12 C13 C13 -142.3(3) . . . 18_544 ?
